data_4135563
loop_
_publ_author_name
'Chen, Xiangyang'
'Th\/ogersen, Mathias Kirk'
'Yang, Limin'
'Lauridsen, Rune F.'
'Xue, Xiao-Song'
'J\/orgensen, Karl Anker'
'Houk, K. N.'

_publ_section_title
;
 [8+2] vs [4+2] Cycloadditions of Cyclohexadienamines to Tropone and
 Heptafulvenes-Mechanisms and Selectivities.
;
_journal_issue 2
_journal_name_full 'Journal of the American Chemical Society'
_journal_page_first 934
_journal_page_last 944
_journal_paper_doi 10.1021/jacs.0c10966
_journal_volume 143
_journal_year 2021
_chemical_absolute_configuration ad
_chemical_formula_moiety 'C25 H24 Br N5 O5'
_chemical_formula_sum 'C25 H24 Br N5 O5'
_chemical_formula_weight 554.40
_space_group_crystal_system orthorhombic
_space_group_IT_number 19
_space_group_name_Hall 'P 2ac 2ab'
_space_group_name_H-M_alt 'P 21 21 21'
_atom_sites_solution_hydrogens geom
_atom_sites_solution_primary dual
_audit_creation_date 2020-05-28
_audit_creation_method
;
Olex2 1.2
(compiled 2018.05.29 svn.r3508 for OlexSys, GUI svn.r5506)
;
_cell_angle_alpha 90
_cell_angle_beta 90
_cell_angle_gamma 90
_cell_formula_units_Z 4
_cell_length_a 8.1694(3)
_cell_length_b 16.0398(4)
_cell_length_c 17.6507(5)
_cell_measurement_reflns_used 12358
_cell_measurement_temperature 100.00(10)
_cell_measurement_theta_max 32.7160
_cell_measurement_theta_min 3.5420
_cell_volume 2312.87(12)
_computing_cell_refinement 'CrysAlisPro 1.171.40.78a (Rigaku OD, 2020)'
_computing_data_collection 'CrysAlisPro 1.171.40.78a (Rigaku OD, 2020)'
_computing_data_reduction 'CrysAlisPro 1.171.40.78a (Rigaku OD, 2020)'
_computing_molecular_graphics 'Olex2 (Dolomanov et al., 2009)'
_computing_publication_material 'Olex2 (Dolomanov et al., 2009)'
_computing_structure_refinement 'ShelXL (Sheldrick, 2015)'
_computing_structure_solution 'ShelXT (Sheldrick, 2015)'
_diffrn_ambient_environment N~2~
_diffrn_ambient_temperature 100.00(10)
_diffrn_detector 'CCD plate'
_diffrn_detector_area_resol_mean 10.3590
_diffrn_detector_type Atlas
_diffrn_measured_fraction_theta_full 0.997
_diffrn_measured_fraction_theta_max 0.947
_diffrn_measurement_details
;
List of Runs (angles in degrees, time in seconds):

  # Type    Start    End  Width  t~exp~   \w     \q     \k     \f   Frames
--------------------------------------------------------------------------
  1  \w     -5.00  90.00   1.00   20.00    --   16.52  29.00 136.00   95
  2  \w    -57.00  15.00   1.00   20.00    --  -17.46 101.00-110.00   72
  3  \w    -42.00  13.00   1.00   20.00    --  -17.46 -77.00-150.00   55
  4  \w    -42.00  13.00   1.00   20.00    --  -17.46 -77.00 -30.00   55
  5  \w     39.00 100.00   1.00   20.00    --   16.52 178.00-180.00   61
  6  \w    -55.00 -22.00   1.00   20.00    --   16.52 -38.00 -30.00   33
  7  \w    -38.00  34.00   1.00   20.00    --  -17.46  38.00-180.00   72
;
_diffrn_measurement_device 'four-circle diffractometer'
_diffrn_measurement_device_type 'SuperNova, Single source at offset/far, Atlas'
_diffrn_measurement_method '\w scans'
_diffrn_orient_matrix_type 'CrysAlisPro convention (1999,Acta A55,543-557)'
_diffrn_orient_matrix_UB_11 0.0790674000
_diffrn_orient_matrix_UB_12 0.0157140000
_diffrn_orient_matrix_UB_13 0.0083811000
_diffrn_orient_matrix_UB_21 0.0246153000
_diffrn_orient_matrix_UB_22 -0.0401495000
_diffrn_orient_matrix_UB_23 0.0124295000
_diffrn_orient_matrix_UB_31 0.0259769000
_diffrn_orient_matrix_UB_32 -0.0098640000
_diffrn_orient_matrix_UB_33 -0.0372942000
_diffrn_radiation_monochromator mirror
_diffrn_radiation_probe x-ray
_diffrn_radiation_type MoK\a
_diffrn_radiation_wavelength 0.71073
_diffrn_reflns_av_R_equivalents 0.0539
_diffrn_reflns_av_unetI/netI 0.0435
_diffrn_reflns_Laue_measured_fraction_full 0.997
_diffrn_reflns_Laue_measured_fraction_max 0.947
_diffrn_reflns_limit_h_max 11
_diffrn_reflns_limit_h_min -12
_diffrn_reflns_limit_k_max 22
_diffrn_reflns_limit_k_min -24
_diffrn_reflns_limit_l_max 26
_diffrn_reflns_limit_l_min -25
_diffrn_reflns_number 35397
_diffrn_reflns_point_group_measured_fraction_full 0.998
_diffrn_reflns_point_group_measured_fraction_max 0.926
_diffrn_reflns_theta_full 25.242
_diffrn_reflns_theta_max 33.041
_diffrn_reflns_theta_min 3.398
_diffrn_source 'micro-focus sealed X-ray tube'
_diffrn_source_type 'SuperNova (Mo) X-ray Source'
_exptl_absorpt_coefficient_mu 1.827
_exptl_absorpt_correction_T_max 1.000
_exptl_absorpt_correction_T_min 0.601
_exptl_absorpt_correction_type gaussian
_exptl_absorpt_process_details
;
CrysAlisPro 1.171.40.78a (Rigaku Oxford Diffraction, 2020)
Numerical absorption correction based on gaussian integration over
			a multifaceted crystal model
Empirical absorption correction using spherical harmonics,
 implemented in SCALE3 ABSPACK scaling algorithm.
;
_exptl_crystal_colour 'clear light orange'
_exptl_crystal_colour_lustre clear
_exptl_crystal_colour_modifier light
_exptl_crystal_colour_primary orange
_exptl_crystal_density_diffrn 1.592
_exptl_crystal_description needle
_exptl_crystal_F_000 1136
_exptl_crystal_size_max 0.279
_exptl_crystal_size_mid 0.191
_exptl_crystal_size_min 0.19
_refine_diff_density_max 1.211
_refine_diff_density_min -0.877
_refine_diff_density_rms 0.082
_refine_ls_abs_structure_details
;
 Flack x determined using 2680 quotients [(I+)-(I-)]/[(I+)+(I-)]
 (Parsons, Flack and Wagner, Acta Cryst. B69 (2013) 249-259).
;
_refine_ls_abs_structure_Flack 0.000(4)
_refine_ls_extinction_method none
_refine_ls_goodness_of_fit_ref 1.022
_refine_ls_hydrogen_treatment constr
_refine_ls_matrix_type full
_refine_ls_number_parameters 327
_refine_ls_number_reflns 8108
_refine_ls_number_restraints 0
_refine_ls_restrained_S_all 1.022
_refine_ls_R_factor_all 0.0518
_refine_ls_R_factor_gt 0.0405
_refine_ls_shift/su_max 0.000
_refine_ls_shift/su_mean 0.000
_refine_ls_structure_factor_coef Fsqd
_refine_ls_weighting_details 'w=1/[\s^2^(Fo^2^)+(0.0401P)^2^+1.6591P] where P=(Fo^2^+2Fc^2^)/3'
_refine_ls_weighting_scheme calc
_refine_ls_wR_factor_gt 0.0906
_refine_ls_wR_factor_ref 0.0977
_reflns_Friedel_coverage 0.755
_reflns_Friedel_fraction_full 0.999
_reflns_Friedel_fraction_max 0.898
_reflns_number_gt 7027
_reflns_number_total 8108
_reflns_threshold_expression 'I > 2\s(I)'
_cod_data_source_file ja0c10966_si_002.cif
_cod_data_source_block mkt002_new
_cod_database_code 4135563
_shelx_shelxl_version_number 2016/6
_chemical_oxdiff_formula C26H26BrN5O5
_shelx_space_group_comment
;
The symmetry employed for this shelxl refinement is uniquely defined
by the following loop, which should always be used as a source of
symmetry information in preference to the above space-group names.
They are only intended as comments.
;
_shelx_estimated_absorpt_t_max 0.723
_shelx_estimated_absorpt_t_min 0.630
_reflns_odcompleteness_completeness 99.72
_reflns_odcompleteness_iscentric 1
_reflns_odcompleteness_theta 30.44
_olex2_refinement_description
;
1. Fixed Uiso
 At 1.2 times of:
  All C(H) groups, All C(H,H) groups, All N(H) groups
 At 1.5 times of:
  All C(H,H,H) groups
2.a Ternary CH refined with riding coordinates:
 C11(H11), C15(H15), C10(H10)
2.b Secondary CH2 refined with riding coordinates:
 C12(H12A,H12B), C8(H8A,H8B), C9(H9A,H9B)
2.c Aromatic/amide H refined with riding coordinates:
 N2(H2), C6(H6), C2(H2A), C20(H20), C3(H3), C18(H18), C19(H19), C16(H16),
 C17(H17)
2.d Idealised Me refined as rotating group:
 C25(H25A,H25B,H25C), C24(H24A,H24B,H24C)
;
_olex2_date_sample_data_collection 2020-05-27
_olex2_submission_special_instructions 'No special instructions were received'
_oxdiff_exptl_absorpt_empirical_details
;
Empirical correction (ABSPACK) includes:
- Absorption correction using spherical harmonics
- Frame scaling
;
_oxdiff_exptl_absorpt_empirical_full_max 2.008
_oxdiff_exptl_absorpt_empirical_full_min 0.726

loop_
_space_group_symop_operation_xyz
'x, y, z'
'-x+1/2, -y, z+1/2'
'-x, y+1/2, -z+1/2'
'x+1/2, -y+1/2, -z'

loop_
_atom_site_label
_atom_site_type_symbol
_atom_site_fract_x
_atom_site_fract_y
_atom_site_fract_z
_atom_site_U_iso_or_equiv
_atom_site_adp_type
_atom_site_occupancy
_atom_site_site_symmetry_order
_atom_site_calc_flag
_atom_site_refinement_flags_posn
_atom_site_refinement_flags_adp
_atom_site_refinement_flags_occupancy
_atom_site_disorder_assembly
_atom_site_disorder_group
Br1 Br 0.48005(4) 0.09548(2) 0.49626(2) 0.02840(9) Uani 1 1 d . . . . .
O4 O 0.8351(3) 0.77929(14) 0.54646(12) 0.0196(4) Uani 1 1 d . . . . .
O3 O 0.3588(3) 0.76651(14) 0.69608(12) 0.0206(4) Uani 1 1 d . . . . .
O5 O 0.3732(3) 0.91443(13) 0.47797(12) 0.0213(4) Uani 1 1 d . . . . .
O1 O 0.3726(3) 0.39532(15) 0.38482(12) 0.0268(5) Uani 1 1 d . . . . .
N5 N 0.6082(3) 0.85069(14) 0.51440(13) 0.0160(5) Uani 1 1 d . . . . .
O2 O 0.4351(3) 0.49181(14) 0.46519(14) 0.0275(5) Uani 1 1 d . . . . .
N2 N 0.5649(3) 0.45541(15) 0.59612(14) 0.0179(5) Uani 1 1 d . . . . .
H2 H 0.538514 0.496710 0.567534 0.021 Uiso 1 1 calc R . . . .
N3 N 0.6237(3) 0.46867(15) 0.66811(14) 0.0185(5) Uani 1 1 d . . . . .
N4 N 0.3687(3) 0.84618(15) 0.59022(14) 0.0166(5) Uani 1 1 d . . . . .
N1 N 0.4281(3) 0.41746(16) 0.44649(14) 0.0206(5) Uani 1 1 d . . . . .
C21 C 0.6998(4) 0.80269(17) 0.56357(16) 0.0154(5) Uani 1 1 d . . . . .
C1 C 0.5134(4) 0.20853(17) 0.52356(17) 0.0203(6) Uani 1 1 d . . . . .
C23 C 0.4453(4) 0.87293(17) 0.52457(16) 0.0157(5) Uani 1 1 d . . . . .
C6 C 0.4687(4) 0.27128(18) 0.47530(17) 0.0201(5) Uani 1 1 d . . . . .
H6 H 0.427582 0.259028 0.427442 0.024 Uiso 1 1 calc R . . . .
C2 C 0.5775(4) 0.22700(19) 0.59513(17) 0.0202(6) Uani 1 1 d . . . . .
H2A H 0.607880 0.183894 0.627444 0.024 Uiso 1 1 calc R . . . .
C20 C 0.7086(4) 0.92734(17) 0.69491(17) 0.0175(5) Uani 1 1 d . . . . .
H20 H 0.658582 0.953130 0.653779 0.021 Uiso 1 1 calc R . . . .
C13 C 0.6246(3) 0.78402(17) 0.64085(15) 0.0136(5) Uani 1 1 d . . . . .
C22 C 0.4398(4) 0.79614(17) 0.64496(15) 0.0150(5) Uani 1 1 d . . . . .
C11 C 0.6819(4) 0.69746(16) 0.67057(15) 0.0145(5) Uani 1 1 d . . . . .
H11 H 0.793932 0.688845 0.652394 0.017 Uiso 1 1 calc R . . . .
C3 C 0.5960(4) 0.30843(19) 0.61806(17) 0.0192(6) Uani 1 1 d . . . . .
H3 H 0.640205 0.319603 0.665539 0.023 Uiso 1 1 calc R . . . .
C4 C 0.5491(4) 0.37526(18) 0.57094(16) 0.0170(5) Uani 1 1 d . . . . .
C25 C 0.6813(4) 0.8762(2) 0.44203(18) 0.0241(6) Uani 1 1 d . . . . .
H25A H 0.794056 0.859415 0.440726 0.036 Uiso 1 1 calc GR . . . .
H25B H 0.674247 0.935649 0.436964 0.036 Uiso 1 1 calc GR . . . .
H25C H 0.623323 0.850092 0.401075 0.036 Uiso 1 1 calc GR . . . .
C24 C 0.1928(4) 0.8649(2) 0.59655(19) 0.0228(6) Uani 1 1 d . . . . .
H24A H 0.174864 0.923046 0.586600 0.034 Uiso 1 1 calc GR . . . .
H24B H 0.155717 0.851820 0.646770 0.034 Uiso 1 1 calc GR . . . .
H24C H 0.133114 0.832108 0.560410 0.034 Uiso 1 1 calc GR . . . .
C14 C 0.6998(4) 0.84404(18) 0.70038(15) 0.0151(5) Uani 1 1 d . . . . .
C12 C 0.5820(4) 0.62109(17) 0.64694(15) 0.0164(5) Uani 1 1 d . . . . .
H12A H 0.466555 0.632152 0.655098 0.020 Uiso 1 1 calc R . . . .
H12B H 0.598134 0.610645 0.593331 0.020 Uiso 1 1 calc R . . . .
C8 C 0.6768(4) 0.55463(18) 0.77429(17) 0.0205(6) Uani 1 1 d . . . . .
H8A H 0.739345 0.506214 0.790009 0.025 Uiso 1 1 calc R . . . .
H8B H 0.577082 0.555766 0.804088 0.025 Uiso 1 1 calc R . . . .
C18 C 0.9263(4) 0.9563(2) 0.79079(17) 0.0213(6) Uani 1 1 d . . . . .
H18 H 0.966500 0.994525 0.825763 0.026 Uiso 1 1 calc R . . . .
C5 C 0.4857(3) 0.35460(16) 0.49902(16) 0.0178(5) Uani 1 1 d . . . . .
C19 C 0.7924(4) 0.97921(19) 0.75016(18) 0.0221(6) Uani 1 1 d . . . . .
H19 H 0.750925 1.032449 0.758384 0.026 Uiso 1 1 calc R . . . .
C7 C 0.6316(4) 0.54469(18) 0.69158(17) 0.0179(5) Uani 1 1 d . . . . .
C9 C 0.7761(4) 0.63284(19) 0.79198(18) 0.0211(6) Uani 1 1 d . . . . .
H9A H 0.784214 0.640429 0.846366 0.025 Uiso 1 1 calc R . . . .
H9B H 0.885803 0.627474 0.771570 0.025 Uiso 1 1 calc R . . . .
C15 C 0.7595(4) 0.79528(18) 0.76851(16) 0.0161(5) Uani 1 1 d . . . . .
H15 H 0.713220 0.819290 0.814859 0.019 Uiso 1 1 calc R . . . .
C16 C 0.9421(4) 0.8037(2) 0.76978(17) 0.0204(6) Uani 1 1 d . . . . .
H16 H 1.007714 0.757477 0.760429 0.025 Uiso 1 1 calc R . . . .
C10 C 0.6905(4) 0.70711(18) 0.75646(16) 0.0164(5) Uani 1 1 d . . . . .
H10 H 0.577720 0.707287 0.775359 0.020 Uiso 1 1 calc R . . . .
C17 C 1.0112(4) 0.8781(2) 0.78443(17) 0.0229(6) Uani 1 1 d . . . . .
H17 H 1.124174 0.879049 0.791030 0.027 Uiso 1 1 calc R . . . .

loop_
_atom_site_aniso_label
_atom_site_aniso_U_11
_atom_site_aniso_U_22
_atom_site_aniso_U_33
_atom_site_aniso_U_23
_atom_site_aniso_U_13
_atom_site_aniso_U_12
Br1 0.03860(19) 0.01253(12) 0.03406(16) -0.00432(12) -0.00708(15) 0.00150(11)
O4 0.0171(10) 0.0190(10) 0.0226(10) -0.0008(8) 0.0027(8) 0.0006(8)
O3 0.0163(10) 0.0238(11) 0.0216(10) 0.0017(8) 0.0030(8) -0.0006(8)
O5 0.0253(11) 0.0146(9) 0.0240(10) 0.0031(7) -0.0050(8) 0.0004(8)
O1 0.0355(14) 0.0242(12) 0.0208(10) 0.0015(9) -0.0050(9) -0.0023(10)
N5 0.0181(12) 0.0134(10) 0.0165(11) 0.0009(8) -0.0004(9) 0.0001(8)
O2 0.0385(15) 0.0145(10) 0.0294(11) 0.0037(8) -0.0075(10) -0.0037(10)
N2 0.0232(13) 0.0110(10) 0.0193(11) 0.0000(8) -0.0038(10) 0.0004(9)
N3 0.0206(13) 0.0142(11) 0.0207(11) 0.0006(9) -0.0024(10) 0.0002(9)
N4 0.0139(11) 0.0157(11) 0.0201(11) -0.0019(8) -0.0025(9) 0.0024(9)
N1 0.0228(13) 0.0175(12) 0.0216(11) 0.0016(9) -0.0002(10) -0.0026(10)
C21 0.0173(13) 0.0115(11) 0.0173(12) -0.0017(9) -0.0011(10) -0.0016(10)
C1 0.0214(14) 0.0120(11) 0.0274(13) -0.0034(9) 0.0005(12) -0.0011(11)
C23 0.0163(13) 0.0110(11) 0.0196(12) -0.0021(9) -0.0025(10) -0.0013(10)
C6 0.0202(14) 0.0166(12) 0.0236(12) -0.0030(10) 0.0003(11) -0.0002(11)
C2 0.0212(15) 0.0155(12) 0.0238(13) 0.0019(10) 0.0015(11) 0.0010(11)
C20 0.0192(14) 0.0136(12) 0.0198(12) -0.0022(9) -0.0011(11) -0.0001(10)
C13 0.0132(12) 0.0113(11) 0.0163(12) -0.0015(9) 0.0004(10) -0.0003(9)
C22 0.0170(14) 0.0122(11) 0.0159(11) -0.0031(9) -0.0005(10) 0.0003(9)
C11 0.0154(13) 0.0106(11) 0.0175(12) 0.0002(9) -0.0025(10) 0.0008(9)
C3 0.0209(15) 0.0162(13) 0.0206(13) -0.0009(10) 0.0012(11) -0.0003(11)
C4 0.0161(14) 0.0133(11) 0.0216(12) 0.0003(9) 0.0030(11) -0.0021(10)
C25 0.0269(17) 0.0239(15) 0.0214(14) 0.0056(11) 0.0038(13) 0.0014(12)
C24 0.0142(14) 0.0271(16) 0.0271(15) -0.0001(12) -0.0023(12) 0.0047(12)
C14 0.0142(13) 0.0148(12) 0.0164(11) -0.0026(9) 0.0010(10) -0.0007(10)
C12 0.0208(14) 0.0130(11) 0.0155(12) -0.0005(9) -0.0023(10) -0.0008(10)
C8 0.0297(17) 0.0138(12) 0.0179(12) 0.0039(10) -0.0042(12) -0.0006(11)
C18 0.0256(16) 0.0200(13) 0.0183(13) -0.0047(10) 0.0007(11) -0.0081(12)
C5 0.0186(13) 0.0135(10) 0.0212(11) 0.0008(10) 0.0010(13) -0.0013(9)
C19 0.0295(17) 0.0137(13) 0.0230(14) -0.0032(10) 0.0009(12) -0.0022(11)
C7 0.0178(14) 0.0146(12) 0.0214(13) 0.0005(10) 0.0009(11) -0.0001(10)
C9 0.0265(16) 0.0162(13) 0.0205(13) 0.0031(10) -0.0061(12) -0.0002(11)
C15 0.0177(14) 0.0145(12) 0.0161(12) -0.0015(9) -0.0005(10) -0.0010(10)
C16 0.0180(15) 0.0226(14) 0.0207(13) 0.0002(10) -0.0040(11) -0.0003(11)
C10 0.0179(14) 0.0147(12) 0.0166(12) 0.0006(9) -0.0023(10) -0.0016(10)
C17 0.0186(15) 0.0261(14) 0.0238(13) -0.0006(10) -0.0044(12) -0.0053(12)

loop_
_atom_type_symbol
_atom_type_description
_atom_type_scat_dispersion_real
_atom_type_scat_dispersion_imag
_atom_type_scat_source
C C 0.0033 0.0016 'International Tables Vol C Tables 4.2.6.8 and 6.1.1.4'
H H 0.0000 0.0000 'International Tables Vol C Tables 4.2.6.8 and 6.1.1.4'
Br Br -0.2901 2.4595 'International Tables Vol C Tables 4.2.6.8 and 6.1.1.4'
N N 0.0061 0.0033 'International Tables Vol C Tables 4.2.6.8 and 6.1.1.4'
O O 0.0106 0.0060 'International Tables Vol C Tables 4.2.6.8 and 6.1.1.4'

loop_
_exptl_crystal_face_index_h
_exptl_crystal_face_index_k
_exptl_crystal_face_index_l
_exptl_crystal_face_perp_dist
0 1 -1 0.1012
0 -1 1 0.0902
-1 0 2 0.1082
-1 -1 -2 0.1247
2 1 0 0.1042
1 1 2 0.1247
-2 -1 0 0.0930
0 0 -1 0.1352
0 0 1 0.1248
1 2 -2 0.1201
0 -1 -2 0.1123
0 1 2 0.1212
-1 -2 0 0.0985
1 2 2 0.1180
2 1 -2 0.1147
-1 -1 0 0.0865
-2 0 1 0.1015
2 0 -1 0.1015
1 0 0 0.0777
-2 1 2 0.1194
-2 1 0 0.1245
1 -1 2 0.1130
-1 2 2 0.1341
-1 2 -1 0.1300
1 -2 -1 0.1093
1 -2 -2 0.1155

loop_
_geom_angle_atom_site_label_1
_geom_angle_atom_site_label_2
_geom_angle_atom_site_label_3
_geom_angle
_geom_angle_site_symmetry_1
_geom_angle_site_symmetry_3
_geom_angle_publ_flag
C21 N5 C23 125.5(2) . . ?
C21 N5 C25 118.8(3) . . ?
C23 N5 C25 115.5(2) . . ?
N3 N2 H2 120.7 . . ?
C4 N2 H2 120.7 . . ?
C4 N2 N3 118.6(2) . . ?
C7 N3 N2 117.4(2) . . ?
C23 N4 C24 116.2(2) . . ?
C22 N4 C23 125.1(2) . . ?
C22 N4 C24 118.4(3) . . ?
O1 N1 O2 122.0(3) . . ?
O1 N1 C5 119.0(2) . . ?
O2 N1 C5 119.0(2) . . ?
O4 C21 N5 120.9(3) . . ?
O4 C21 C13 122.1(3) . . ?
N5 C21 C13 116.9(3) . . ?
C6 C1 Br1 120.5(2) . . ?
C6 C1 C2 120.4(3) . . ?
C2 C1 Br1 119.1(2) . . ?
O5 C23 N5 121.3(3) . . ?
O5 C23 N4 121.3(3) . . ?
N4 C23 N5 117.5(2) . . ?
C1 C6 H6 120.4 . . ?
C1 C6 C5 119.1(3) . . ?
C5 C6 H6 120.4 . . ?
C1 C2 H2A 119.7 . . ?
C3 C2 C1 120.5(3) . . ?
C3 C2 H2A 119.7 . . ?
C14 C20 H20 118.4 . . ?
C14 C20 C19 123.2(3) . . ?
C19 C20 H20 118.4 . . ?
C21 C13 C11 110.8(2) . . ?
C21 C13 C14 108.9(2) . . ?
C22 C13 C21 114.6(2) . . ?
C22 C13 C11 113.3(2) . . ?
C22 C13 C14 106.3(2) . . ?
C14 C13 C11 101.9(2) . . ?
O3 C22 N4 121.1(3) . . ?
O3 C22 C13 121.7(3) . . ?
N4 C22 C13 117.2(3) . . ?
C13 C11 H11 107.2 . . ?
C12 C11 C13 117.5(2) . . ?
C12 C11 H11 107.2 . . ?
C10 C11 C13 105.0(2) . . ?
C10 C11 H11 107.2 . . ?
C10 C11 C12 112.1(2) . . ?
C2 C3 H3 119.4 . . ?
C2 C3 C4 121.2(3) . . ?
C4 C3 H3 119.4 . . ?
N2 C4 C3 119.9(3) . . ?
N2 C4 C5 123.2(3) . . ?
C3 C4 C5 116.9(3) . . ?
N5 C25 H25A 109.5 . . ?
N5 C25 H25B 109.5 . . ?
N5 C25 H25C 109.5 . . ?
H25A C25 H25B 109.5 . . ?
H25A C25 H25C 109.5 . . ?
H25B C25 H25C 109.5 . . ?
N4 C24 H24A 109.5 . . ?
N4 C24 H24B 109.5 . . ?
N4 C24 H24C 109.5 . . ?
H24A C24 H24B 109.5 . . ?
H24A C24 H24C 109.5 . . ?
H24B C24 H24C 109.5 . . ?
C20 C14 C13 126.2(3) . . ?
C20 C14 C15 123.7(3) . . ?
C15 C14 C13 110.2(2) . . ?
C11 C12 H12A 109.4 . . ?
C11 C12 H12B 109.4 . . ?
H12A C12 H12B 108.0 . . ?
C7 C12 C11 111.3(2) . . ?
C7 C12 H12A 109.4 . . ?
C7 C12 H12B 109.4 . . ?
H8A C8 H8B 107.6 . . ?
C7 C8 H8A 108.7 . . ?
C7 C8 H8B 108.7 . . ?
C7 C8 C9 114.4(2) . . ?
C9 C8 H8A 108.7 . . ?
C9 C8 H8B 108.7 . . ?
C19 C18 H18 117.2 . . ?
C19 C18 C17 125.7(3) . . ?
C17 C18 H18 117.2 . . ?
C6 C5 N1 116.0(3) . . ?
C6 C5 C4 121.8(3) . . ?
C4 C5 N1 122.1(2) . . ?
C20 C19 H19 117.3 . . ?
C18 C19 C20 125.4(3) . . ?
C18 C19 H19 117.3 . . ?
N3 C7 C12 125.8(3) . . ?
N3 C7 C8 114.9(3) . . ?
C12 C7 C8 118.8(2) . . ?
C8 C9 H9A 110.0 . . ?
C8 C9 H9B 110.0 . . ?
H9A C9 H9B 108.4 . . ?
C10 C9 C8 108.4(3) . . ?
C10 C9 H9A 110.0 . . ?
C10 C9 H9B 110.0 . . ?
C14 C15 H15 109.6 . . ?
C14 C15 C10 104.3(2) . . ?
C16 C15 C14 106.6(2) . . ?
C16 C15 H15 109.6 . . ?
C16 C15 C10 116.8(3) . . ?
C10 C15 H15 109.6 . . ?
C15 C16 H16 120.0 . . ?
C17 C16 C15 120.1(3) . . ?
C17 C16 H16 120.0 . . ?
C11 C10 C15 104.3(2) . . ?
C11 C10 H10 107.1 . . ?
C9 C10 C11 110.6(2) . . ?
C9 C10 C15 119.8(3) . . ?
C9 C10 H10 107.1 . . ?
C15 C10 H10 107.1 . . ?
C18 C17 H17 117.1 . . ?
C16 C17 C18 125.9(3) . . ?
C16 C17 H17 117.1 . . ?

loop_
_geom_bond_atom_site_label_1
_geom_bond_atom_site_label_2
_geom_bond_distance
_geom_bond_site_symmetry_2
_geom_bond_publ_flag
Br1 C1 1.896(3) . ?
O4 C21 1.206(4) . ?
O3 C22 1.216(4) . ?
O5 C23 1.211(3) . ?
O1 N1 1.232(3) . ?
N5 C21 1.381(4) . ?
N5 C23 1.390(4) . ?
N5 C25 1.468(4) . ?
O2 N1 1.239(3) . ?
N2 H2 0.8600 . ?
N2 N3 1.375(3) . ?
N2 C4 1.366(4) . ?
N3 C7 1.289(4) . ?
N4 C23 1.385(4) . ?
N4 C22 1.384(4) . ?
N4 C24 1.472(4) . ?
N1 C5 1.448(4) . ?
C21 C13 1.526(4) . ?
C1 C6 1.368(4) . ?
C1 C2 1.399(4) . ?
C6 H6 0.9300 . ?
C6 C5 1.407(4) . ?
C2 H2A 0.9300 . ?
C2 C3 1.376(4) . ?
C20 H20 0.9300 . ?
C20 C14 1.341(4) . ?
C20 C19 1.453(4) . ?
C13 C22 1.524(4) . ?
C13 C11 1.556(4) . ?
C13 C14 1.552(4) . ?
C11 H11 0.9800 . ?
C11 C12 1.530(4) . ?
C11 C10 1.526(4) . ?
C3 H3 0.9300 . ?
C3 C4 1.410(4) . ?
C4 C5 1.411(4) . ?
C25 H25A 0.9600 . ?
C25 H25B 0.9600 . ?
C25 H25C 0.9600 . ?
C24 H24A 0.9600 . ?
C24 H24B 0.9600 . ?
C24 H24C 0.9600 . ?
C14 C15 1.515(4) . ?
C12 H12A 0.9700 . ?
C12 H12B 0.9700 . ?
C12 C7 1.512(4) . ?
C8 H8A 0.9700 . ?
C8 H8B 0.9700 . ?
C8 C7 1.514(4) . ?
C8 C9 1.526(4) . ?
C18 H18 0.9300 . ?
C18 C19 1.359(5) . ?
C18 C17 1.438(5) . ?
C19 H19 0.9300 . ?
C9 H9A 0.9700 . ?
C9 H9B 0.9700 . ?
C9 C10 1.517(4) . ?
C15 H15 0.9800 . ?
C15 C16 1.498(4) . ?
C15 C10 1.537(4) . ?
C16 H16 0.9300 . ?
C16 C17 1.345(4) . ?
C10 H10 0.9800 . ?
C17 H17 0.9300 . ?

loop_
_exptl_oxdiff_crystal_face_indexfrac_h
_exptl_oxdiff_crystal_face_indexfrac_k
_exptl_oxdiff_crystal_face_indexfrac_l
_exptl_oxdiff_crystal_face_x
_exptl_oxdiff_crystal_face_y
_exptl_oxdiff_crystal_face_z
-0.0026 1.0029 -0.9957 0.0072 -0.0527 0.0272
0.0026 -1.0029 0.9957 -0.0072 0.0527 -0.0272
-0.9996 -0.0155 2.0017 -0.0625 0.0009 -0.1005
-0.9977 -1.0027 -2.0009 -0.1114 -0.0092 0.0586
1.9973 1.0182 -0.0009 0.1739 0.0083 0.0419
0.9977 1.0027 2.0009 0.1114 0.0092 -0.0586
-1.9973 -1.0182 0.0009 -0.1739 -0.0083 -0.0419
-0.0001 0.0032 -0.9997 -0.0083 -0.0126 0.0372
0.0001 -0.0032 0.9997 0.0083 0.0126 -0.0372
0.9948 2.0150 -1.9938 0.0936 -0.0812 0.0803
0.0021 -0.9935 -2.0033 -0.0322 0.0150 0.0846
-0.0021 0.9935 2.0033 0.0322 -0.0150 -0.0846
-0.9950 -2.0087 -0.0055 -0.1103 0.0561 -0.0058
0.9953 2.0024 2.0048 0.1270 -0.0310 -0.0687
1.9970 1.0245 -2.0002 0.1572 -0.0168 0.1164
-0.9974 -1.0090 -0.0015 -0.0947 0.0159 -0.0159
-1.9996 -0.0215 1.0045 -0.1500 -0.0359 -0.0892
1.9996 0.0215 -1.0045 0.1500 0.0359 0.0892
0.9999 0.0092 -0.0024 0.0792 0.0242 0.0260
-2.0019 0.9751 2.0081 -0.1261 -0.0635 -0.1365
-2.0021 0.9814 0.0088 -0.1428 -0.0886 -0.0620
1.0025 -0.9969 1.9929 0.0803 0.0895 -0.0384
-1.0044 1.9840 2.0097 -0.0314 -0.0794 -0.1206
-1.0048 1.9935 -0.9893 -0.0564 -0.1171 -0.0089
1.0045 -1.9872 -1.0100 0.0397 0.0920 0.0834
1.0044 -1.9840 -2.0097 0.0314 0.0794 0.1206
